data_4301585
loop_
_publ_author_name
'P. Chandrasekaran'
'Kuppuswamy Arumugam'
'Upul Jayarathne'
'Lisa M. P\'erez'
'Joel T. Mague'
'James P. Donahue'

_publ_contact_author 'James P. Donahue'
_publ_contact_author_address
;
   James P. Donahue
   Department of Chemistry
   Tulane University
   Percival Stern Hall, Room 2015
   6400 Freret Street
   New Orleans, Louisiana 70118-5698
;
_publ_contact_author_email donahue@tulane.edu
_publ_section_title
;
Synthesis, Structures, and Properties of Mixed Dithiolene-Carbonyl and
Dithiolene-Phosphine Complexes of Tungsten
;
_journal_name_full 'Inorganic Chemistry'
_journal_page_first 2103
_journal_page_last 2113
_journal_paper_doi 10.1021/ic802016b
_journal_volume 48
_journal_year 2009
_chemical_formula_moiety 'C12 H24 O2 P2 S2 W'
_chemical_formula_sum 'C12 H24 O2 P2 S2 W'
_chemical_formula_weight 510.22
_chemical_name_systematic
; 
 But-2-ene-2,3-dithiolatodicarbonylbis(trimethyl 
phosphine)tungsten(II) 
;
_space_group_IT_number 14
_symmetry_cell_setting monoclinic
_symmetry_space_group_name_Hall '-P 2ybc'
_symmetry_space_group_name_H-M 'P 1 21/c 1'
_atom_sites_solution_hydrogens geom
_atom_sites_solution_primary direct
_atom_sites_solution_secondary difmap
_audit_creation_method SHELXL-97
_cell_angle_alpha 90.00
_cell_angle_beta 105.522(4)
_cell_angle_gamma 90.00
_cell_formula_units_Z 4
_cell_length_a 13.633(4)
_cell_length_b 10.553(3)
_cell_length_c 13.062(4)
_cell_measurement_reflns_used 9797
_cell_measurement_temperature 100(2)
_cell_measurement_theta_max 28.30
_cell_measurement_theta_min 2.48
_cell_volume 1810.7(9)
_computing_cell_refinement 'Bruker SAINT (Bruker-AXS 2008a)'
_computing_data_collection 'Bruker APEX2 (Bruker-AXS, 2008)'
_computing_data_reduction 'Bruker SAINT (Bruker-AXS 2008a)'
_computing_molecular_graphics 'Bruker SHELXTL(Bruker-AXS 2008b)'
_computing_publication_material 'Bruker SHELXTL(Bruker-AXS 2008b)'
_computing_structure_refinement 'SHELXL-97 (Sheldrick, 2008)'
_computing_structure_solution 'SHELXS-97 (Sheldrick, 2008)'
_diffrn_ambient_temperature 100(2)
_diffrn_measured_fraction_theta_full 0.993
_diffrn_measured_fraction_theta_max 0.993
_diffrn_measurement_device_type 'Bruker APEX-I CCD'
_diffrn_measurement_method '\f and \w scans'
_diffrn_radiation_monochromator graphite
_diffrn_radiation_source 'fine-focus sealed tube'
_diffrn_radiation_type MoK\a
_diffrn_radiation_wavelength 0.71073
_diffrn_reflns_av_R_equivalents 0.0372
_diffrn_reflns_av_sigmaI/netI 0.0211
_diffrn_reflns_limit_h_max 18
_diffrn_reflns_limit_h_min -18
_diffrn_reflns_limit_k_max 13
_diffrn_reflns_limit_k_min -13
_diffrn_reflns_limit_l_max 17
_diffrn_reflns_limit_l_min -17
_diffrn_reflns_number 30894
_diffrn_reflns_theta_full 28.35
_diffrn_reflns_theta_max 28.35
_diffrn_reflns_theta_min 2.48
_exptl_absorpt_coefficient_mu 6.783
_exptl_absorpt_correction_T_max 0.5446
_exptl_absorpt_correction_T_min 0.3732
_exptl_absorpt_correction_type multi-scan
_exptl_absorpt_process_details 'SADABS (Sheldrick 2008a)'
_exptl_crystal_colour red
_exptl_crystal_density_diffrn 1.872
_exptl_crystal_density_method 'not measured'
_exptl_crystal_description Block
_exptl_crystal_F_000 992
_exptl_crystal_size_max 0.18
_exptl_crystal_size_mid 0.14
_exptl_crystal_size_min 0.10
_refine_diff_density_max 0.518
_refine_diff_density_min -0.867
_refine_diff_density_rms 0.127
_refine_ls_extinction_method none
_refine_ls_goodness_of_fit_ref 1.151
_refine_ls_hydrogen_treatment constr
_refine_ls_matrix_type full
_refine_ls_number_parameters 180
_refine_ls_number_reflns 4497
_refine_ls_number_restraints 0
_refine_ls_restrained_S_all 1.151
_refine_ls_R_factor_all 0.0153
_refine_ls_R_factor_gt 0.0145
_refine_ls_shift/su_max 0.001
_refine_ls_shift/su_mean 0.000
_refine_ls_structure_factor_coef Fsqd
_refine_ls_weighting_details 'calc w=1/[\s^2^(Fo^2^)+(0.0088P)^2^+1.2117P] where P=(Fo^2^+2Fc^2^)/3'
_refine_ls_weighting_scheme calc
_refine_ls_wR_factor_gt 0.0352
_refine_ls_wR_factor_ref 0.0355
_reflns_number_gt 4350
_reflns_number_total 4497
_reflns_threshold_expression >2\s(I)
_cod_data_source_file ic802016b_si_001_6.cif
_cod_data_source_block jpd221
_cod_depositor_comments
;
The following automatic conversions were performed:
'_symmetry_cell_setting' value 'Monoclinic' changed to 'monoclinic'
according to '/home/saulius/struct/CIF-dictionaries/cif_core.dic'
dictionary named 'cif_core.dic' version 2.4.1 from 2010-06-29.

Automatic conversion script
Id: cif_fix_enum 1527 2010-12-29 10:47:43Z saulius 
;
_cod_original_cell_volume 1810.6(9)
_cod_original_sg_symbol_H-M 'P 21/c'
_cod_database_code 4301585

loop_
_symmetry_equiv_pos_as_xyz
'x, y, z'
'-x, y+1/2, -z+1/2'
'-x, -y, -z'
'x, -y-1/2, z-1/2'

loop_
_atom_site_label
_atom_site_type_symbol
_atom_site_fract_x
_atom_site_fract_y
_atom_site_fract_z
_atom_site_U_iso_or_equiv
_atom_site_adp_type
_atom_site_occupancy
_atom_site_symmetry_multiplicity
_atom_site_calc_flag
_atom_site_refinement_flags
_atom_site_disorder_assembly
_atom_site_disorder_group
W1 W 0.737628(5) 0.611093(7) 0.265590(5) 0.00835(3) Uani 1 1 d . . .
S1 S 0.69396(4) 0.55924(4) 0.42499(4) 0.01229(9) Uani 1 1 d . . .
S2 S 0.79584(4) 0.39711(4) 0.28343(4) 0.01264(9) Uani 1 1 d . . .
P1 P 0.56978(4) 0.71821(5) 0.21151(4) 0.01082(9) Uani 1 1 d . . .
P2 P 0.89897(4) 0.65021(5) 0.21996(4) 0.01134(9) Uani 1 1 d . . .
O1 O 0.79868(14) 0.88678(13) 0.34644(14) 0.0228(4) Uani 1 1 d . . .
O2 O 0.67978(13) 0.59409(15) 0.01688(12) 0.0220(3) Uani 1 1 d . . .
C1 C 0.73028(16) 0.40284(19) 0.46071(16) 0.0139(4) Uani 1 1 d . . .
C2 C 0.77472(15) 0.33211(19) 0.39965(15) 0.0134(4) Uani 1 1 d . . .
C3 C 0.70818(18) 0.3599(2) 0.56242(17) 0.0194(4) Uani 1 1 d . . .
H3A H 0.7275 0.2707 0.5754 0.029 Uiso 1 1 calc R . .
H3B H 0.6353 0.3695 0.5562 0.029 Uiso 1 1 calc R . .
H3C H 0.7473 0.4115 0.6217 0.029 Uiso 1 1 calc R . .
C4 C 0.81007(17) 0.19720(19) 0.42137(18) 0.0196(4) Uani 1 1 d . . .
H4A H 0.7867 0.1639 0.4808 0.029 Uiso 1 1 calc R . .
H4B H 0.8846 0.1944 0.4395 0.029 Uiso 1 1 calc R . .
H4C H 0.7819 0.1455 0.3580 0.029 Uiso 1 1 calc R . .
C5 C 0.77169(15) 0.78669(19) 0.31315(15) 0.0141(4) Uani 1 1 d . . .
C6 C 0.70246(16) 0.60460(18) 0.10858(17) 0.0139(4) Uani 1 1 d . . .
C7 C 0.56659(18) 0.8685(2) 0.14375(18) 0.0189(4) Uani 1 1 d . . .
H7A H 0.5880 0.8560 0.0786 0.028 Uiso 1 1 calc R . .
H7B H 0.6129 0.9283 0.1903 0.028 Uiso 1 1 calc R . .
H7C H 0.4972 0.9025 0.1257 0.028 Uiso 1 1 calc R . .
C8 C 0.50687(17) 0.7557(2) 0.31390(16) 0.0183(4) Uani 1 1 d . . .
H8A H 0.4449 0.8046 0.2828 0.028 Uiso 1 1 calc R . .
H8B H 0.5528 0.8057 0.3698 0.028 Uiso 1 1 calc R . .
H8C H 0.4889 0.6770 0.3444 0.028 Uiso 1 1 calc R . .
C9 C 0.47109(17) 0.6276(2) 0.11906(19) 0.0212(5) Uani 1 1 d . . .
H9A H 0.4614 0.5464 0.1515 0.032 Uiso 1 1 calc R . .
H9B H 0.4915 0.6121 0.0537 0.032 Uiso 1 1 calc R . .
H9C H 0.4072 0.6754 0.1022 0.032 Uiso 1 1 calc R . .
C10 C 1.00726(17) 0.6571(2) 0.33700(17) 0.0206(4) Uani 1 1 d . . .
H10A H 1.0152 0.5751 0.3736 0.031 Uiso 1 1 calc R . .
H10B H 0.9957 0.7234 0.3850 0.031 Uiso 1 1 calc R . .
H10C H 1.0691 0.6765 0.3154 0.031 Uiso 1 1 calc R . .
C11 C 0.93869(16) 0.5349(2) 0.13546(17) 0.0177(4) Uani 1 1 d . . .
H11A H 1.0088 0.5528 0.1339 0.027 Uiso 1 1 calc R . .
H11B H 0.8936 0.5401 0.0633 0.027 Uiso 1 1 calc R . .
H11C H 0.9351 0.4495 0.1637 0.027 Uiso 1 1 calc R . .
C12 C 0.90812(16) 0.7977(2) 0.15073(17) 0.0179(4) Uani 1 1 d . . .
H12A H 0.8942 0.8693 0.1925 0.027 Uiso 1 1 calc R . .
H12B H 0.8583 0.7971 0.0810 0.027 Uiso 1 1 calc R . .
H12C H 0.9768 0.8061 0.1415 0.027 Uiso 1 1 calc R . .

loop_
_atom_site_aniso_label
_atom_site_aniso_U_11
_atom_site_aniso_U_22
_atom_site_aniso_U_33
_atom_site_aniso_U_23
_atom_site_aniso_U_13
_atom_site_aniso_U_12
W1 0.00744(4) 0.00766(4) 0.01025(4) -0.00057(2) 0.00287(3) -0.00029(2)
S1 0.0143(2) 0.0113(2) 0.0124(2) 0.00090(17) 0.00562(17) 0.00156(18)
S2 0.0133(2) 0.0093(2) 0.0168(2) -0.00041(16) 0.00661(18) 0.00105(17)
P1 0.0092(2) 0.0100(2) 0.0139(2) 0.00036(17) 0.00422(18) 0.00059(18)
P2 0.0084(2) 0.0111(2) 0.0148(2) -0.00008(18) 0.00366(18) -0.00072(18)
O1 0.0260(9) 0.0150(8) 0.0295(9) -0.0081(6) 0.0112(7) -0.0059(6)
O2 0.0186(8) 0.0323(9) 0.0149(7) -0.0027(6) 0.0039(6) -0.0009(7)
C1 0.0120(9) 0.0147(9) 0.0147(9) 0.0041(7) 0.0031(7) -0.0004(7)
C2 0.0100(9) 0.0123(9) 0.0171(9) 0.0034(7) 0.0023(7) -0.0008(7)
C3 0.0202(11) 0.0220(10) 0.0177(10) 0.0081(8) 0.0079(8) 0.0029(9)
C4 0.0184(11) 0.0125(10) 0.0280(11) 0.0057(8) 0.0064(9) 0.0037(8)
C5 0.0124(9) 0.0154(9) 0.0155(9) -0.0010(7) 0.0055(7) -0.0003(8)
C6 0.0102(9) 0.0139(9) 0.0176(10) 0.0007(7) 0.0038(8) 0.0007(7)
C7 0.0177(11) 0.0157(10) 0.0238(11) 0.0066(8) 0.0063(9) 0.0035(8)
C8 0.0172(10) 0.0206(10) 0.0194(10) 0.0029(8) 0.0086(8) 0.0054(8)
C9 0.0117(10) 0.0226(11) 0.0269(11) -0.0044(9) 0.0011(9) 0.0000(8)
C10 0.0133(10) 0.0233(11) 0.0220(10) 0.0007(9) -0.0009(8) -0.0013(9)
C11 0.0155(10) 0.0163(10) 0.0242(10) -0.0018(8) 0.0103(8) 0.0003(8)
C12 0.0151(10) 0.0166(10) 0.0234(10) 0.0043(8) 0.0076(8) -0.0005(8)

loop_
_atom_type_symbol
_atom_type_description
_atom_type_scat_dispersion_real
_atom_type_scat_dispersion_imag
_atom_type_scat_source
C C 0.0033 0.0016 'International Tables Vol C Tables 4.2.6.8 and 6.1.1.4'
H H 0.0000 0.0000 'International Tables Vol C Tables 4.2.6.8 and 6.1.1.4'
O O 0.0106 0.0060 'International Tables Vol C Tables 4.2.6.8 and 6.1.1.4'
P P 0.1023 0.0942 'International Tables Vol C Tables 4.2.6.8 and 6.1.1.4'
S S 0.1246 0.1234 'International Tables Vol C Tables 4.2.6.8 and 6.1.1.4'
W W -0.8490 6.8722 'International Tables Vol C Tables 4.2.6.8 and 6.1.1.4'

loop_
_geom_angle_atom_site_label_1
_geom_angle_atom_site_label_2
_geom_angle_atom_site_label_3
_geom_angle
_geom_angle_site_symmetry_1
_geom_angle_site_symmetry_3
_geom_angle_publ_flag
C5 W1 C6 109.32(8) . . ?
C5 W1 S1 91.92(6) . . ?
C6 W1 S1 148.41(6) . . ?
C5 W1 S2 144.67(6) . . ?
C6 W1 S2 92.89(6) . . ?
S1 W1 S2 81.443(18) . . ?
C5 W1 P2 76.60(6) . . ?
C6 W1 P2 74.89(6) . . ?
S1 W1 P2 134.402(17) . . ?
S2 W1 P2 83.51(2) . . ?
C5 W1 P1 77.45(6) . . ?
C6 W1 P1 76.78(6) . . ?
S1 W1 P1 85.77(2) . . ?
S2 W1 P1 135.835(17) . . ?
P2 W1 P1 132.11(2) . . ?
C1 S1 W1 109.34(7) . . ?
C2 S2 W1 109.07(7) . . ?
C7 P1 C8 102.42(10) . . ?
C7 P1 C9 102.65(11) . . ?
C8 P1 C9 101.08(11) . . ?
C7 P1 W1 115.99(8) . . ?
C8 P1 W1 118.13(7) . . ?
C9 P1 W1 114.29(8) . . ?
C11 P2 C10 103.30(11) . . ?
C11 P2 C12 101.51(10) . . ?
C10 P2 C12 103.59(10) . . ?
C11 P2 W1 117.68(7) . . ?
C10 P2 W1 112.30(8) . . ?
C12 P2 W1 116.60(7) . . ?
C2 C1 C3 125.57(18) . . ?
C2 C1 S1 120.27(15) . . ?
C3 C1 S1 114.16(15) . . ?
C1 C2 C4 125.71(18) . . ?
C1 C2 S2 119.86(15) . . ?
C4 C2 S2 114.43(15) . . ?
C1 C3 H3A 109.5 . . ?
C1 C3 H3B 109.5 . . ?
H3A C3 H3B 109.5 . . ?
C1 C3 H3C 109.5 . . ?
H3A C3 H3C 109.5 . . ?
H3B C3 H3C 109.5 . . ?
C2 C4 H4A 109.5 . . ?
C2 C4 H4B 109.5 . . ?
H4A C4 H4B 109.5 . . ?
C2 C4 H4C 109.5 . . ?
H4A C4 H4C 109.5 . . ?
H4B C4 H4C 109.5 . . ?
O1 C5 W1 174.72(18) . . ?
O2 C6 W1 176.21(18) . . ?
P1 C7 H7A 109.5 . . ?
P1 C7 H7B 109.5 . . ?
H7A C7 H7B 109.5 . . ?
P1 C7 H7C 109.5 . . ?
H7A C7 H7C 109.5 . . ?
H7B C7 H7C 109.5 . . ?
P1 C8 H8A 109.5 . . ?
P1 C8 H8B 109.5 . . ?
H8A C8 H8B 109.5 . . ?
P1 C8 H8C 109.5 . . ?
H8A C8 H8C 109.5 . . ?
H8B C8 H8C 109.5 . . ?
P1 C9 H9A 109.5 . . ?
P1 C9 H9B 109.5 . . ?
H9A C9 H9B 109.5 . . ?
P1 C9 H9C 109.5 . . ?
H9A C9 H9C 109.5 . . ?
H9B C9 H9C 109.5 . . ?
P2 C10 H10A 109.5 . . ?
P2 C10 H10B 109.5 . . ?
H10A C10 H10B 109.5 . . ?
P2 C10 H10C 109.5 . . ?
H10A C10 H10C 109.5 . . ?
H10B C10 H10C 109.5 . . ?
P2 C11 H11A 109.5 . . ?
P2 C11 H11B 109.5 . . ?
H11A C11 H11B 109.5 . . ?
P2 C11 H11C 109.5 . . ?
H11A C11 H11C 109.5 . . ?
H11B C11 H11C 109.5 . . ?
P2 C12 H12A 109.5 . . ?
P2 C12 H12B 109.5 . . ?
H12A C12 H12B 109.5 . . ?
P2 C12 H12C 109.5 . . ?
H12A C12 H12C 109.5 . . ?
H12B C12 H12C 109.5 . . ?

loop_
_geom_bond_atom_site_label_1
_geom_bond_atom_site_label_2
_geom_bond_distance
_geom_bond_site_symmetry_2
_geom_bond_publ_flag
W1 C5 1.970(2) . ?
W1 C6 1.979(2) . ?
W1 S1 2.3775(7) . ?
W1 S2 2.3841(7) . ?
W1 P2 2.4628(8) . ?
W1 P1 2.4794(8) . ?
S1 C1 1.750(2) . ?
S2 C2 1.758(2) . ?
P1 C7 1.811(2) . ?
P1 C8 1.815(2) . ?
P1 C9 1.820(2) . ?
P2 C11 1.820(2) . ?
P2 C10 1.820(2) . ?
P2 C12 1.821(2) . ?
O1 C5 1.164(2) . ?
O2 C6 1.159(3) . ?
C1 C2 1.349(3) . ?
C1 C3 1.509(3) . ?
C2 C4 1.505(3) . ?
C3 H3A 0.9800 . ?
C3 H3B 0.9800 . ?
C3 H3C 0.9800 . ?
C4 H4A 0.9800 . ?
C4 H4B 0.9800 . ?
C4 H4C 0.9800 . ?
C7 H7A 0.9800 . ?
C7 H7B 0.9800 . ?
C7 H7C 0.9800 . ?
C8 H8A 0.9800 . ?
C8 H8B 0.9800 . ?
C8 H8C 0.9800 . ?
C9 H9A 0.9800 . ?
C9 H9B 0.9800 . ?
C9 H9C 0.9800 . ?
C10 H10A 0.9800 . ?
C10 H10B 0.9800 . ?
C10 H10C 0.9800 . ?
C11 H11A 0.9800 . ?
C11 H11B 0.9800 . ?
C11 H11C 0.9800 . ?
C12 H12A 0.9800 . ?
C12 H12B 0.9800 . ?
C12 H12C 0.9800 . ?
